data_2019097
loop_
_publ_author_name
'Varelas, Georgios'
'Salifoglou, Athanasios'
'Psycharis, Vassilis'

_publ_section_title
;
 Psuedosymmetry and pseudomerodry or nonmerohedral twinning for the known
 structure of diaquabis(quinolin-8-olato-\k^2^<i>N</i>,<i>O</i>)zinc(II)
;
_journal_coeditor_code SK3496
_journal_issue 8
_journal_name_full 'Acta Crystallographica Section C'
_journal_page_first 868
_journal_page_last 871
_journal_paper_doi 10.1107/S0108270113018386
_journal_volume 69
_journal_year 2013
_chemical_formula_iupac '[Zn (C9 H6 N O)2 (H2 O)2]'
_chemical_formula_moiety 'C18 H16 N2 O4 Zn'
_chemical_formula_sum 'C18 H16 N2 O4 Zn'
_chemical_formula_weight 389.70
_chemical_name_systematic
;
Diaquabis(quinolin-8-olato-\k^2^<i>N</i>,<i>O</i>)zinc(II)
;
_space_group_IT_number 14
_symmetry_cell_setting monoclinic
_symmetry_space_group_name_Hall '-P 2yab'
_symmetry_space_group_name_H-M 'P 1 21/a 1'
_atom_sites_solution_hydrogens geom
_atom_sites_solution_primary direct
_atom_sites_solution_secondary difmap
_cell_angle_alpha 90.00
_cell_angle_beta 106.370(2)
_cell_angle_gamma 90.00
_cell_formula_units_Z 2
_cell_length_a 11.1132(4)
_cell_length_b 5.4109(2)
_cell_length_c 13.1888(5)
_cell_measurement_reflns_used 15184
_cell_measurement_temperature 160(2)
_cell_measurement_theta_max 69.96
_cell_measurement_theta_min 2.45
_cell_volume 760.92(5)
_computing_cell_refinement 'TwinSolve (Rigaku/MSC, 2002)'
_computing_data_collection 'CrystalClear (Rigaku/MSC, 2005)'
_computing_data_reduction 'TwinSolve (Rigaku/MSC, 2002)'
_computing_molecular_graphics 'DIAMOND (Crystal Impact, 2012)'
_computing_publication_material 'SHELXL97 (Sheldrick, 2008)'
_computing_structure_refinement 'SHELXL97 (Sheldrick, 2008)'
_computing_structure_solution 'SHELXS97 (Sheldrick, 2008)'
_diffrn_ambient_temperature 160(2)
_diffrn_measured_fraction_theta_full 0.952
_diffrn_measured_fraction_theta_max 0.952
_diffrn_measurement_device_type 'Rigaku R-AXIS SPIDER image-plate'
_diffrn_measurement_method \q
_diffrn_radiation_monochromator graphite
_diffrn_radiation_source 'fine-focus sealed tube'
_diffrn_radiation_type CuK\a
_diffrn_radiation_wavelength 1.54178
_diffrn_reflns_av_R_equivalents 0.0000
_diffrn_reflns_av_sigmaI/netI 0.0104
_diffrn_reflns_limit_h_max 13
_diffrn_reflns_limit_h_min 0
_diffrn_reflns_limit_k_max 6
_diffrn_reflns_limit_k_min 0
_diffrn_reflns_limit_l_max 14
_diffrn_reflns_limit_l_min -15
_diffrn_reflns_number 1289
_diffrn_reflns_theta_full 65.00
_diffrn_reflns_theta_max 65.00
_diffrn_reflns_theta_min 3.49
_exptl_absorpt_coefficient_mu 2.492
_exptl_absorpt_correction_T_max 1.000
_exptl_absorpt_correction_T_min 0.669
_exptl_absorpt_correction_type multi-scan
_exptl_absorpt_process_details '(TwinSolve; Rigaku/MSC, 2002)'
_exptl_crystal_colour 'pale yellow'
_exptl_crystal_density_diffrn 1.701
_exptl_crystal_density_method 'not measured'
_exptl_crystal_description plate
_exptl_crystal_F_000 400
_exptl_crystal_size_max 0.22
_exptl_crystal_size_mid 0.09
_exptl_crystal_size_min 0.04
_refine_diff_density_max 0.278
_refine_diff_density_min -0.333
_refine_ls_extinction_method none
_refine_ls_goodness_of_fit_ref 1.147
_refine_ls_hydrogen_treatment mixed
_refine_ls_matrix_type full
_refine_ls_number_parameters 124
_refine_ls_number_reflns 1289
_refine_ls_number_restraints 0
_refine_ls_restrained_S_all 1.147
_refine_ls_R_factor_all 0.0392
_refine_ls_R_factor_gt 0.0338
_refine_ls_shift/su_max 0.009
_refine_ls_shift/su_mean 0.001
_refine_ls_structure_factor_coef Fsqd
_refine_ls_weighting_details 'calc w = 1/[\s^2^(Fo^2^)+(0.0248P)^2^+2.2136P] where P=(Fo^2^+2Fc^2^)/3'
_refine_ls_weighting_scheme calc
_refine_ls_wR_factor_gt 0.0885
_refine_ls_wR_factor_ref 0.0912
_reflns_number_gt 1171
_reflns_number_total 1289
_reflns_threshold_expression I>2\s(I)
_cod_data_source_file sk3496.cif
_cod_data_source_block I
_cod_original_sg_symbol_H-M 'P 21/a'
_cod_database_code 2019097
_cod_database_fobs_code 2019097

loop_
_symmetry_equiv_pos_as_xyz
'x, y, z'
'-x+1/2, y+1/2, -z'
'-x, -y, -z'
'x-1/2, -y-1/2, z'

loop_
_atom_site_type_symbol
_atom_site_label
_atom_site_fract_x
_atom_site_fract_y
_atom_site_fract_z
_atom_site_U_iso_or_equiv
_atom_site_adp_type
_atom_site_calc_flag
_atom_site_refinement_flags
_atom_site_occupancy
_atom_site_symmetry_multiplicity
Zn Zn1 0.0000 0.0000 0.0000 0.0123(2) Uani d S 1 2
O O1 -0.0873(2) -0.2534(5) 0.07268(19) 0.0154(5) Uani d . 1 1
N N1 0.0804(3) 0.1112(5) 0.1573(2) 0.0140(7) Uani d . 1 1
C C1 0.1580(3) 0.2930(7) 0.1968(3) 0.0171(8) Uani d . 1 1
H H1 0.1840 0.3995 0.1497 0.022 Uiso calc R 1 1
C C2 0.2046(3) 0.3366(7) 0.3074(3) 0.0199(9) Uani d . 1 1
H H2 0.2604 0.4700 0.3333 0.026 Uiso calc R 1 1
C C3 0.1681(3) 0.1840(7) 0.3757(3) 0.0203(9) Uani d . 1 1
H H3 0.1996 0.2088 0.4498 0.026 Uiso calc R 1 1
C C4 0.0381(4) -0.1749(7) 0.4009(3) 0.0201(9) Uani d . 1 1
H H4 0.0668 -0.1599 0.4756 0.026 Uiso calc R 1 1
C C5 -0.0471(4) -0.3544(7) 0.3554(3) 0.0220(9) Uani d . 1 1
H H5 -0.0776 -0.4626 0.3992 0.029 Uiso calc R 1 1
C C6 -0.0902(3) -0.3813(7) 0.2450(3) 0.0181(8) Uani d . 1 1
H H6 -0.1498 -0.5067 0.2161 0.024 Uiso calc R 1 1
C C7 -0.0488(3) -0.2321(7) 0.1775(3) 0.0126(7) Uani d . 1 1
C C8 0.0401(3) -0.0401(6) 0.2248(3) 0.0142(8) Uani d . 1 1
C C9 0.0830(3) -0.0117(7) 0.3357(3) 0.0159(8) Uani d . 1 1
O O2 0.1509(2) -0.2717(5) 0.0034(2) 0.0215(6) Uani d . 1 1
H H7 0.133(5) -0.421(10) -0.021(4) 0.035(14) Uiso d . 1 1
H H8 0.230(4) -0.267(8) 0.026(3) 0.018(11) Uiso d . 1 1

loop_
_atom_site_aniso_label
_atom_site_aniso_U_11
_atom_site_aniso_U_22
_atom_site_aniso_U_33
_atom_site_aniso_U_12
_atom_site_aniso_U_13
_atom_site_aniso_U_23
Zn1 0.0130(3) 0.0101(3) 0.0130(4) -0.0036(3) 0.0025(3) -0.0001(3)
O1 0.0178(13) 0.0123(12) 0.0149(13) -0.0029(11) 0.0026(10) 0.0000(11)
N1 0.0145(15) 0.0078(14) 0.0201(17) -0.0006(12) 0.0053(12) -0.0019(13)
C1 0.0138(17) 0.0138(19) 0.021(2) 0.0013(15) 0.0013(15) 0.0009(15)
C2 0.0141(17) 0.0148(18) 0.027(2) 0.0006(15) -0.0006(15) -0.0052(16)
C3 0.0189(18) 0.019(2) 0.019(2) 0.0056(17) -0.0020(15) -0.0038(16)
C4 0.0228(19) 0.022(2) 0.015(2) 0.0043(17) 0.0054(15) 0.0007(16)
C5 0.0195(18) 0.023(2) 0.025(2) 0.0009(17) 0.0089(17) 0.0061(17)
C6 0.0128(17) 0.0190(19) 0.023(2) -0.0016(16) 0.0052(15) 0.0027(16)
C7 0.0076(15) 0.0108(17) 0.0176(19) 0.0017(14) 0.0008(13) -0.0033(15)
C8 0.0146(17) 0.0109(18) 0.017(2) 0.0049(14) 0.0046(14) -0.0009(15)
C9 0.0174(18) 0.0152(18) 0.016(2) 0.0045(16) 0.0057(14) -0.0021(16)
O2 0.0134(13) 0.0103(13) 0.0390(17) 0.0000(11) 0.0046(12) -0.0068(13)

loop_
_atom_type_symbol
_atom_type_description
_atom_type_scat_dispersion_real
_atom_type_scat_dispersion_imag
_atom_type_scat_source
C C 0.0181 0.0091 'International Tables Vol C Tables 4.2.6.8 and 6.1.1.4'
H H 0.0000 0.0000 'International Tables Vol C Tables 4.2.6.8 and 6.1.1.4'
N N 0.0311 0.0180 'International Tables Vol C Tables 4.2.6.8 and 6.1.1.4'
O O 0.0492 0.0322 'International Tables Vol C Tables 4.2.6.8 and 6.1.1.4'
Zn Zn -1.5491 0.6778 'International Tables Vol C Tables 4.2.6.8 and 6.1.1.4'

loop_
_geom_angle_atom_site_label_1
_geom_angle_atom_site_label_2
_geom_angle_atom_site_label_3
_geom_angle_site_symmetry_1
_geom_angle_site_symmetry_3
_geom_angle
O1 Zn1 O1 . 3 180.0
O1 Zn1 N1 . . 81.76(10)
O1 Zn1 N1 3 . 98.25(10)
O1 Zn1 N1 . 3 98.24(10)
O1 Zn1 N1 3 3 81.76(10)
N1 Zn1 N1 . 3 180.0
O1 Zn1 O2 . . 90.11(10)
O1 Zn1 O2 3 . 89.89(10)
N1 Zn1 O2 . . 93.50(11)
N1 Zn1 O2 3 . 86.50(11)
O1 Zn1 O2 . 3 89.89(10)
O1 Zn1 O2 3 3 90.11(10)
N1 Zn1 O2 . 3 86.50(11)
N1 Zn1 O2 3 3 93.50(11)
O2 Zn1 O2 . 3 180.0
C7 O1 Zn1 . . 111.6(2)
C1 N1 C8 . . 119.0(3)
C1 N1 Zn1 . . 130.9(3)
C8 N1 Zn1 . . 110.1(2)
N1 C1 C2 . . 122.6(4)
N1 C1 H1 . . 118.7
C2 C1 H1 . . 118.7
C3 C2 C1 . . 119.1(3)
C3 C2 H2 . . 120.5
C1 C2 H2 . . 120.5
C2 C3 C9 . . 119.8(3)
C2 C3 H3 . . 120.1
C9 C3 H3 . . 120.1
C5 C4 C9 . . 119.6(4)
C5 C4 H4 . . 120.2
C9 C4 H4 . . 120.2
C4 C5 C6 . . 121.2(4)
C4 C5 H5 . . 119.4
C6 C5 H5 . . 119.4
C7 C6 C5 . . 122.1(4)
C7 C6 H6 . . 118.9
C5 C6 H6 . . 118.9
O1 C7 C6 . . 123.6(3)
O1 C7 C8 . . 119.3(3)
C6 C7 C8 . . 117.1(3)
N1 C8 C9 . . 122.0(3)
N1 C8 C7 . . 117.1(3)
C9 C8 C7 . . 120.9(3)
C8 C9 C4 . . 119.1(3)
C8 C9 C3 . . 117.4(3)
C4 C9 C3 . . 123.5(3)
Zn1 O2 H7 . . 121(3)
Zn1 O2 H8 . . 134(3)
H7 O2 H8 . . 106(4)

loop_
_geom_bond_atom_site_label_1
_geom_bond_atom_site_label_2
_geom_bond_site_symmetry_2
_geom_bond_distance
Zn1 O1 . 2.065(2)
Zn1 O1 3 2.065(2)
Zn1 N1 . 2.102(3)
Zn1 N1 3 2.102(3)
Zn1 O2 . 2.221(3)
Zn1 O2 3 2.221(3)
O1 C7 . 1.332(4)
N1 C1 . 1.315(5)
N1 C8 . 1.374(5)
C1 C2 . 1.422(5)
C1 H1 . 0.9500
C2 C3 . 1.365(6)
C2 H2 . 0.9500
C3 C9 . 1.419(5)
C3 H3 . 0.9500
C4 C5 . 1.371(6)
C4 C9 . 1.417(5)
C4 H4 . 0.9500
C5 C6 . 1.406(5)
C5 H5 . 0.9500
C6 C7 . 1.373(5)
C6 H6 . 0.9500
C7 C8 . 1.448(5)
C8 C9 . 1.413(5)
O2 H7 . 0.87(5)
O2 H8 . 0.84(4)

loop_
_geom_hbond_atom_site_label_D
_geom_hbond_atom_site_label_H
_geom_hbond_atom_site_label_A
_geom_hbond_site_symmetry_D
_geom_hbond_site_symmetry_H
_geom_hbond_site_symmetry_A
_geom_hbond_distance_DH
_geom_hbond_distance_HA
_geom_hbond_distance_DA
_geom_hbond_angle_DHA
_geom_hbond_publ_flag
O2 H7 O1 1_555 1_555 3_545 0.87(5) 1.91(5) 2.777(4) 178 yes
O2 H8 O1 1_555 1_555 4_655 0.85(5) 1.95(5) 2.796(3) 177 yes
